data_7014758
loop_
_publ_author_name
'Savjani, Nicky'
'Lancaster, Simon J.'
'Bew, Sean'
'Hughes, David L.'
'Bochmann, Manfred'

_publ_section_title
;
 Synthesis and structures of gold perfluorophthalimido complexes.
;
_journal_issue 5
_journal_name_full 'Dalton transactions (Cambridge, England : 2003)'
_journal_page_first 1079
_journal_page_last 1090
_journal_paper_doi 10.1039/c0dt01134g
_journal_volume 40
_journal_year 2011
_chemical_formula_moiety 'C11 H9 F4 N O2 Sn'
_chemical_formula_structural '[Me3Sn-tetrafluorophthalimide]'
_chemical_formula_sum 'C11 H9 F4 N O2 Sn'
_chemical_formula_weight 381.88
_chemical_name_common 'Compound 5'
_chemical_name_systematic
;
?
;
_space_group_IT_number 14
_symmetry_cell_setting monoclinic
_symmetry_space_group_name_Hall '-P 2ybc'
_symmetry_space_group_name_H-M 'P 1 21/c 1'
_atom_sites_solution_hydrogens geom
_atom_sites_solution_primary direct
_atom_sites_solution_secondary difmap
_audit_creation_method 'SHELXL-97 and CrysAlisPro RED'
_cell_angle_alpha 90.00
_cell_angle_beta 90.257(3)
_cell_angle_gamma 90.00
_cell_formula_units_Z 8
_cell_length_a 19.1926(6)
_cell_length_b 6.6264(2)
_cell_length_c 20.1512(7)
_cell_measurement_temperature 140(1)
_cell_volume 2562.76(14)
_computing_cell_refinement
;
CrysAlisPro RED, Oxford Diffraction Ltd., Version 1.171.32.24
;
_computing_data_collection
;
CrysAlisPro CCD, Oxford Diffraction Ltd., Version 1.171.32.24
;
_computing_data_reduction
;
CrysAlisPro RED, Oxford Diffraction Ltd., Version 1.171.32.24
;
_computing_molecular_graphics 'ORTEP (Johnson, 1976 and Farrugia, 1997)'
_computing_publication_material 'SHELXL-97 (Sheldrick, 2008)'
_computing_structure_refinement 'SHELXL-97 (Sheldrick, 2008)'
_computing_structure_solution 'SHELXS-97 (Sheldrick, 2008)'
_diffrn_ambient_temperature 140(1)
_diffrn_detector_area_resol_mean 16.0050
_diffrn_measured_fraction_theta_full 0.999
_diffrn_measured_fraction_theta_max 0.999
_diffrn_measurement_device_type 'Oxford Diffraction Xcalibur 3/CCD'
_diffrn_measurement_method 'Thin slice \f and \w scans'
_diffrn_radiation_monochromator graphite
_diffrn_radiation_source 'Enhance (Mo) X-ray Source'
_diffrn_radiation_type Mo-K\a
_diffrn_radiation_wavelength 0.71073
_diffrn_reflns_av_R_equivalents 0.0699
_diffrn_reflns_av_sigmaI/netI 0.0519
_diffrn_reflns_limit_h_max 27
_diffrn_reflns_limit_h_min -27
_diffrn_reflns_limit_k_max 9
_diffrn_reflns_limit_k_min -9
_diffrn_reflns_limit_l_max 28
_diffrn_reflns_limit_l_min -28
_diffrn_reflns_number 48849
_diffrn_reflns_theta_full 30.00
_diffrn_reflns_theta_max 30.00
_diffrn_reflns_theta_min 3.40
_exptl_absorpt_coefficient_mu 2.039
_exptl_absorpt_correction_T_max 1.112
_exptl_absorpt_correction_T_min 0.873
_exptl_absorpt_correction_type multi-scan
_exptl_absorpt_process_details
;
CrysAlisPro RED, Oxford Diffraction Ltd., Version 1.171.32.24
Empirical absorption correction using spherical harmonics,
implemented in SCALE3 ABSPACK scaling algorithm.
;
_exptl_crystal_colour colourless
_exptl_crystal_density_diffrn 1.980
_exptl_crystal_density_method 'not measured'
_exptl_crystal_description block
_exptl_crystal_F_000 1472
_exptl_crystal_size_max 0.22
_exptl_crystal_size_mid 0.10
_exptl_crystal_size_min 0.06
_refine_diff_density_max 0.816
_refine_diff_density_min -0.803
_refine_diff_density_rms 0.097
_refine_ls_extinction_method none
_refine_ls_goodness_of_fit_ref 0.912
_refine_ls_hydrogen_treatment constr
_refine_ls_matrix_type full
_refine_ls_number_parameters 349
_refine_ls_number_reflns 7468
_refine_ls_number_restraints 0
_refine_ls_restrained_S_all 0.912
_refine_ls_R_factor_all 0.0500
_refine_ls_R_factor_gt 0.0288
_refine_ls_shift/su_max 0.001
_refine_ls_shift/su_mean 0.000
_refine_ls_structure_factor_coef Fsqd
_refine_ls_weighting_details 'calc w=1/[\s^2^(Fo^2^)+(0.0271P)^2^+0.0000P] where P=(Fo^2^+2Fc^2^)/3'
_refine_ls_weighting_scheme calc
_refine_ls_wR_factor_gt 0.0555
_refine_ls_wR_factor_ref 0.0583
_reflns_number_gt 5577
_reflns_number_total 7468
_reflns_threshold_expression I>2sigma(I)
_cod_data_source_file C0DT01134G.TXT
_cod_data_source_block nickys11a
_cod_depositor_comments
;
The following automatic conversions were performed:
'_symmetry_cell_setting' value 'Monoclinic' changed to 'monoclinic'
according to '/home/saulius/struct/CIF-dictionaries/cif_core.dic'
dictionary named 'cif_core.dic' version 2.4.1 from 2010-06-29.

Automatic conversion script
Id: cif_fix_enum 1555 2011-01-17 13:19:09Z saulius 
;
_cod_original_sg_symbol_H-M P21/c
_cod_database_code 7014758

loop_
_symmetry_equiv_pos_as_xyz
'x, y, z'
'-x, y+1/2, -z+1/2'
'-x, -y, -z'
'x, -y-1/2, z-1/2'

loop_
_atom_site_label
_atom_site_type_symbol
_atom_site_fract_x
_atom_site_fract_y
_atom_site_fract_z
_atom_site_U_iso_or_equiv
_atom_site_adp_type
_atom_site_occupancy
_atom_site_symmetry_multiplicity
_atom_site_calc_flag
_atom_site_refinement_flags
_atom_site_disorder_assembly
_atom_site_disorder_group
Sn1 Sn 0.272841(9) 0.99131(2) 0.419118(8) 0.01945(5) Uani 1 1 d . . .
C1A C 0.34795(14) 1.0624(4) 0.34658(13) 0.0267(6) Uani 1 1 d . . .
H1A1 H 0.3758 0.9453 0.3375 0.040 Uiso 1 1 calc R . .
H1A2 H 0.3773 1.1692 0.3626 0.040 Uiso 1 1 calc R . .
H1A3 H 0.3249 1.1050 0.3066 0.040 Uiso 1 1 calc R . .
C1B C 0.19712(15) 0.7653(4) 0.40060(13) 0.0268(6) Uani 1 1 d . . .
H1B1 H 0.1623 0.8171 0.3708 0.040 Uiso 1 1 calc R . .
H1B2 H 0.1757 0.7266 0.4416 0.040 Uiso 1 1 calc R . .
H1B3 H 0.2191 0.6499 0.3809 0.040 Uiso 1 1 calc R . .
C1C C 0.23748(15) 1.2348(3) 0.47891(13) 0.0261(6) Uani 1 1 d . . .
H1C1 H 0.2714 1.2628 0.5129 0.039 Uiso 1 1 calc R . .
H1C2 H 0.1940 1.1991 0.4991 0.039 Uiso 1 1 calc R . .
H1C3 H 0.2311 1.3525 0.4518 0.039 Uiso 1 1 calc R . .
N1 N 0.33663(11) 0.8211(3) 0.48945(10) 0.0202(4) Uani 1 1 d . . .
C2 C 0.36160(13) 0.6352(3) 0.46820(13) 0.0211(5) Uani 1 1 d . . .
O2 O 0.35321(10) 0.5648(2) 0.41343(9) 0.0273(4) Uani 1 1 d . . .
C3 C 0.40211(13) 0.5435(3) 0.52393(13) 0.0209(5) Uani 1 1 d . . .
C4 C 0.43534(15) 0.3614(4) 0.53014(13) 0.0253(6) Uani 1 1 d . . .
F4 F 0.43498(9) 0.2219(2) 0.48201(8) 0.0319(4) Uani 1 1 d . . .
C5 C 0.47207(15) 0.3216(4) 0.58801(15) 0.0293(6) Uani 1 1 d . . .
F5 F 0.50521(9) 0.1447(2) 0.59504(9) 0.0419(5) Uani 1 1 d . . .
C6 C 0.47638(15) 0.4645(4) 0.63791(14) 0.0318(6) Uani 1 1 d . . .
F6 F 0.51342(10) 0.4246(3) 0.69222(9) 0.0498(5) Uani 1 1 d . . .
C7 C 0.44268(15) 0.6495(4) 0.63121(13) 0.0279(6) Uani 1 1 d . . .
F7 F 0.45013(10) 0.7848(3) 0.67963(8) 0.0414(4) Uani 1 1 d . . .
C8 C 0.40432(14) 0.6858(4) 0.57495(12) 0.0215(5) Uani 1 1 d . . .
C9 C 0.35954(14) 0.8614(4) 0.55326(12) 0.0213(5) Uani 1 1 d . . .
O9 O 0.34533(10) 1.0097(2) 0.58618(9) 0.0269(4) Uani 1 1 d . . .
Sn11 Sn 0.227803(10) 0.45689(2) 0.187183(9) 0.02305(5) Uani 1 1 d . . .
C11A C 0.24263(18) 0.1460(4) 0.16636(15) 0.0382(8) Uani 1 1 d . . .
H11A H 0.2905 0.1226 0.1550 0.057 Uiso 1 1 calc R . .
H11B H 0.2132 0.1071 0.1299 0.057 Uiso 1 1 calc R . .
H11C H 0.2309 0.0677 0.2048 0.057 Uiso 1 1 calc R . .
C11B C 0.30490(18) 0.5973(5) 0.24518(15) 0.0466(8) Uani 1 1 d . . .
H11D H 0.2985 0.5617 0.2909 0.070 Uiso 1 1 calc R . .
H11E H 0.3014 0.7411 0.2403 0.070 Uiso 1 1 calc R . .
H11F H 0.3501 0.5533 0.2309 0.070 Uiso 1 1 calc R . .
C11C C 0.17896(16) 0.6231(4) 0.10980(14) 0.0324(7) Uani 1 1 d . . .
H11G H 0.1634 0.7507 0.1267 0.049 Uiso 1 1 calc R . .
H11H H 0.1398 0.5485 0.0931 0.049 Uiso 1 1 calc R . .
H11I H 0.2117 0.6453 0.0746 0.049 Uiso 1 1 calc R . .
N11 N 0.14530(12) 0.4523(3) 0.25944(10) 0.0236(5) Uani 1 1 d . . .
C12 C 0.09094(15) 0.5917(4) 0.26660(13) 0.0284(6) Uani 1 1 d . . .
O12 O 0.08166(13) 0.7383(3) 0.23202(10) 0.0436(6) Uani 1 1 d . . .
C13 C 0.04848(15) 0.5254(4) 0.32468(13) 0.0263(6) Uani 1 1 d . . .
C14 C -0.00899(16) 0.6062(4) 0.35388(14) 0.0330(7) Uani 1 1 d . . .
F14 F -0.03886(11) 0.7772(3) 0.33226(10) 0.0552(6) Uani 1 1 d . . .
C15 C -0.03799(15) 0.5088(4) 0.40820(15) 0.0346(7) Uani 1 1 d . . .
F15 F -0.09429(10) 0.5857(3) 0.43828(9) 0.0493(5) Uani 1 1 d . . .
C16 C -0.00891(16) 0.3333(4) 0.43220(14) 0.0311(6) Uani 1 1 d . . .
F16 F -0.03798(10) 0.2417(3) 0.48437(8) 0.0427(5) Uani 1 1 d . . .
C17 C 0.04986(16) 0.2534(4) 0.40340(14) 0.0289(6) Uani 1 1 d . . .
F17 F 0.07706(10) 0.0835(2) 0.42846(9) 0.0427(5) Uani 1 1 d . . .
C18 C 0.07920(14) 0.3510(4) 0.35006(13) 0.0245(6) Uani 1 1 d . . .
C19 C 0.14288(15) 0.3116(4) 0.30972(13) 0.0254(6) Uani 1 1 d . . .
O19 O 0.18659(11) 0.1824(3) 0.31994(9) 0.0322(5) Uani 1 1 d . . .

loop_
_atom_site_aniso_label
_atom_site_aniso_U_11
_atom_site_aniso_U_22
_atom_site_aniso_U_33
_atom_site_aniso_U_23
_atom_site_aniso_U_13
_atom_site_aniso_U_12
Sn1 0.02286(9) 0.01814(8) 0.01731(8) 0.00118(6) -0.00266(7) 0.00142(6)
C1A 0.0263(16) 0.0293(13) 0.0246(14) 0.0038(10) -0.0004(11) 0.0013(11)
C1B 0.0286(17) 0.0244(12) 0.0274(15) 0.0003(10) -0.0078(12) -0.0001(10)
C1C 0.0334(18) 0.0217(12) 0.0232(14) -0.0004(10) -0.0005(12) 0.0035(10)
N1 0.0221(12) 0.0203(9) 0.0181(11) 0.0007(8) -0.0031(9) 0.0023(8)
C2 0.0201(14) 0.0208(11) 0.0223(14) 0.0026(9) -0.0021(11) -0.0012(9)
O2 0.0336(12) 0.0272(9) 0.0212(10) -0.0051(7) -0.0036(8) 0.0040(8)
C3 0.0185(13) 0.0230(12) 0.0212(12) 0.0039(9) -0.0024(10) -0.0008(9)
C4 0.0228(15) 0.0246(13) 0.0285(15) 0.0045(10) 0.0011(12) 0.0000(10)
F4 0.0346(11) 0.0237(7) 0.0374(10) -0.0039(6) -0.0008(8) 0.0067(7)
C5 0.0204(16) 0.0309(13) 0.0365(17) 0.0127(12) -0.0015(13) 0.0075(11)
F5 0.0357(11) 0.0369(9) 0.0531(12) 0.0148(8) -0.0052(9) 0.0156(8)
C6 0.0236(15) 0.0453(16) 0.0263(14) 0.0119(12) -0.0066(11) 0.0069(12)
F6 0.0474(13) 0.0697(12) 0.0322(10) 0.0119(9) -0.0179(9) 0.0178(10)
C7 0.0250(17) 0.0401(15) 0.0185(14) -0.0011(11) -0.0025(12) 0.0021(12)
F7 0.0457(12) 0.0563(11) 0.0222(9) -0.0091(8) -0.0147(8) 0.0110(8)
C8 0.0194(15) 0.0256(12) 0.0195(13) 0.0031(9) -0.0016(11) 0.0017(10)
C9 0.0205(15) 0.0250(12) 0.0185(13) 0.0035(9) -0.0015(11) -0.0011(10)
O9 0.0329(12) 0.0260(9) 0.0218(9) -0.0043(7) -0.0041(8) 0.0033(8)
Sn11 0.02879(11) 0.02136(8) 0.01895(9) 0.00088(6) -0.00369(7) 0.00109(7)
C11A 0.055(2) 0.0261(14) 0.0332(17) 0.0032(12) 0.0018(15) 0.0094(13)
C11B 0.043(2) 0.068(2) 0.0292(18) -0.0054(15) -0.0028(15) -0.0178(17)
C11C 0.0404(19) 0.0301(14) 0.0268(15) 0.0052(11) -0.0024(13) 0.0033(12)
N11 0.0259(13) 0.0241(10) 0.0209(11) 0.0047(8) -0.0033(9) 0.0020(9)
C12 0.0332(17) 0.0282(13) 0.0237(14) -0.0007(11) -0.0060(12) 0.0052(11)
O12 0.0579(17) 0.0398(11) 0.0331(13) 0.0119(9) 0.0016(11) 0.0210(10)
C13 0.0237(15) 0.0293(13) 0.0260(14) -0.0015(10) -0.0077(11) 0.0033(11)
C14 0.0314(18) 0.0399(15) 0.0276(16) -0.0015(12) -0.0084(13) 0.0121(13)
F14 0.0577(15) 0.0613(12) 0.0466(12) 0.0085(9) 0.0014(10) 0.0389(10)
C15 0.0211(15) 0.0496(17) 0.0330(16) -0.0111(13) -0.0027(12) 0.0051(13)
F15 0.0315(12) 0.0719(12) 0.0445(12) -0.0106(10) 0.0056(9) 0.0156(9)
C16 0.0245(17) 0.0438(16) 0.0249(15) -0.0024(12) -0.0009(12) -0.0078(12)
F16 0.0333(12) 0.0586(11) 0.0362(11) 0.0022(8) 0.0107(9) -0.0096(8)
C17 0.0256(17) 0.0295(13) 0.0316(16) 0.0041(11) -0.0022(13) -0.0038(11)
F17 0.0453(12) 0.0368(9) 0.0460(11) 0.0181(8) 0.0106(9) 0.0053(8)
C18 0.0226(15) 0.0266(13) 0.0244(15) -0.0001(10) -0.0046(11) -0.0019(10)
C19 0.0265(16) 0.0259(12) 0.0236(14) 0.0038(10) -0.0051(12) -0.0016(11)
O19 0.0299(12) 0.0354(10) 0.0313(11) 0.0099(8) 0.0019(9) 0.0110(8)

loop_
_atom_type_symbol
_atom_type_description
_atom_type_scat_dispersion_real
_atom_type_scat_dispersion_imag
_atom_type_scat_source
C C 0.0033 0.0016 'International Tables Vol C Tables 4.2.6.8 and 6.1.1.4'
N N 0.0061 0.0033 'International Tables Vol C Tables 4.2.6.8 and 6.1.1.4'
O O 0.0106 0.0060 'International Tables Vol C Tables 4.2.6.8 and 6.1.1.4'
F F 0.0171 0.0103 'International Tables Vol C Tables 4.2.6.8 and 6.1.1.4'
Sn Sn -0.6537 1.4246 'International Tables Vol C Tables 4.2.6.8 and 6.1.1.4'
H H 0.0000 0.0000 'International Tables Vol C Tables 4.2.6.8 and 6.1.1.4'

loop_
_geom_angle_atom_site_label_1
_geom_angle_atom_site_label_2
_geom_angle_atom_site_label_3
_geom_angle
_geom_angle_site_symmetry_1
_geom_angle_site_symmetry_3
_geom_angle_publ_flag
C1A Sn1 C1B 120.39(11) . . ?
C1A Sn1 C1C 116.33(10) . . ?
C1B Sn1 C1C 114.56(11) . . ?
C1A Sn1 N1 100.50(9) . . ?
C1B Sn1 N1 97.56(9) . . ?
C1C Sn1 N1 101.75(9) . . ?
Sn1 C1A H1A1 109.5 . . ?
Sn1 C1A H1A2 109.5 . . ?
H1A1 C1A H1A2 109.5 . . ?
Sn1 C1A H1A3 109.5 . . ?
H1A1 C1A H1A3 109.5 . . ?
H1A2 C1A H1A3 109.5 . . ?
Sn1 C1B H1B1 109.5 . . ?
Sn1 C1B H1B2 109.5 . . ?
H1B1 C1B H1B2 109.5 . . ?
Sn1 C1B H1B3 109.5 . . ?
H1B1 C1B H1B3 109.5 . . ?
H1B2 C1B H1B3 109.5 . . ?
Sn1 C1C H1C1 109.5 . . ?
Sn1 C1C H1C2 109.5 . . ?
H1C1 C1C H1C2 109.5 . . ?
Sn1 C1C H1C3 109.5 . . ?
H1C1 C1C H1C3 109.5 . . ?
H1C2 C1C H1C3 109.5 . . ?
C9 N1 C2 110.4(2) . . ?
C9 N1 Sn1 132.75(16) . . ?
C2 N1 Sn1 116.82(15) . . ?
O2 C2 N1 125.4(2) . . ?
O2 C2 C3 126.7(2) . . ?
N1 C2 C3 108.0(2) . . ?
C4 C3 C8 121.0(2) . . ?
C4 C3 C2 131.9(2) . . ?
C8 C3 C2 107.0(2) . . ?
F4 C4 C3 122.7(2) . . ?
F4 C4 C5 118.6(2) . . ?
C3 C4 C5 118.6(2) . . ?
F5 C5 C6 119.6(2) . . ?
F5 C5 C4 119.7(3) . . ?
C6 C5 C4 120.7(2) . . ?
F6 C6 C5 119.5(2) . . ?
F6 C6 C7 120.1(3) . . ?
C5 C6 C7 120.4(2) . . ?
F7 C7 C8 122.9(2) . . ?
F7 C7 C6 118.3(2) . . ?
C8 C7 C6 118.8(2) . . ?
C7 C8 C3 120.3(2) . . ?
C7 C8 C9 132.7(2) . . ?
C3 C8 C9 107.0(2) . . ?
O9 C9 N1 126.3(2) . . ?
O9 C9 C8 126.4(2) . . ?
N1 C9 C8 107.4(2) . . ?
C11B Sn11 C11A 116.47(14) . . ?
C11B Sn11 C11C 119.12(13) . . ?
C11A Sn11 C11C 114.68(11) . . ?
C11B Sn11 N11 98.52(11) . . ?
C11A Sn11 N11 102.68(10) . . ?
C11C Sn11 N11 100.37(10) . . ?
Sn11 C11A H11A 109.5 . . ?
Sn11 C11A H11B 109.5 . . ?
H11A C11A H11B 109.5 . . ?
Sn11 C11A H11C 109.5 . . ?
H11A C11A H11C 109.5 . . ?
H11B C11A H11C 109.5 . . ?
Sn11 C11B H11D 109.5 . . ?
Sn11 C11B H11E 109.5 . . ?
H11D C11B H11E 109.5 . . ?
Sn11 C11B H11F 109.5 . . ?
H11D C11B H11F 109.5 . . ?
H11E C11B H11F 109.5 . . ?
Sn11 C11C H11G 109.5 . . ?
Sn11 C11C H11H 109.5 . . ?
H11G C11C H11H 109.5 . . ?
Sn11 C11C H11I 109.5 . . ?
H11G C11C H11I 109.5 . . ?
H11H C11C H11I 109.5 . . ?
C19 N11 C12 110.1(2) . . ?
C19 N11 Sn11 122.22(17) . . ?
C12 N11 Sn11 127.57(17) . . ?
O12 C12 N11 125.3(3) . . ?
O12 C12 C13 127.5(3) . . ?
N11 C12 C13 107.2(2) . . ?
C14 C13 C18 120.6(3) . . ?
C14 C13 C12 131.9(2) . . ?
C18 C13 C12 107.5(2) . . ?
F14 C14 C13 122.5(3) . . ?
F14 C14 C15 118.4(3) . . ?
C13 C14 C15 119.1(3) . . ?
F15 C15 C16 119.2(3) . . ?
F15 C15 C14 120.4(3) . . ?
C16 C15 C14 120.4(3) . . ?
F16 C16 C17 120.2(3) . . ?
F16 C16 C15 119.3(3) . . ?
C17 C16 C15 120.5(3) . . ?
F17 C17 C16 118.9(3) . . ?
F17 C17 C18 122.0(3) . . ?
C16 C17 C18 119.2(3) . . ?
C17 C18 C13 120.1(3) . . ?
C17 C18 C19 132.9(2) . . ?
C13 C18 C19 106.9(2) . . ?
O19 C19 N11 125.2(3) . . ?
O19 C19 C18 126.6(2) . . ?
N11 C19 C18 108.2(2) . . ?

loop_
_geom_bond_atom_site_label_1
_geom_bond_atom_site_label_2
_geom_bond_distance
_geom_bond_site_symmetry_2
_geom_bond_publ_flag
Sn1 C1A 2.111(3) . ?
Sn1 C1B 2.119(3) . ?
Sn1 C1C 2.127(2) . ?
Sn1 N1 2.183(2) . ?
C1A H1A1 0.9600 . ?
C1A H1A2 0.9600 . ?
C1A H1A3 0.9600 . ?
C1B H1B1 0.9600 . ?
C1B H1B2 0.9600 . ?
C1B H1B3 0.9600 . ?
C1C H1C1 0.9600 . ?
C1C H1C2 0.9600 . ?
C1C H1C3 0.9600 . ?
N1 C9 1.383(3) . ?
N1 C2 1.390(3) . ?
C2 O2 1.208(3) . ?
C2 C3 1.492(3) . ?
C3 C4 1.370(3) . ?
C3 C8 1.396(3) . ?
C4 F4 1.340(3) . ?
C4 C5 1.385(4) . ?
C5 F5 1.341(3) . ?
C5 C6 1.383(4) . ?
C6 F6 1.329(3) . ?
C6 C7 1.393(4) . ?
C7 F7 1.332(3) . ?
C7 C8 1.370(3) . ?
C8 C9 1.510(3) . ?
C9 O9 1.217(3) . ?
Sn11 C11B 2.099(3) . ?
Sn11 C11A 2.122(3) . ?
Sn11 C11C 2.124(3) . ?
Sn11 N11 2.156(2) . ?
C11A H11A 0.9600 . ?
C11A H11B 0.9600 . ?
C11A H11C 0.9600 . ?
C11B H11D 0.9600 . ?
C11B H11E 0.9600 . ?
C11B H11F 0.9600 . ?
C11C H11G 0.9600 . ?
C11C H11H 0.9600 . ?
C11C H11I 0.9600 . ?
N11 C19 1.378(3) . ?
N11 C12 1.401(3) . ?
C12 O12 1.208(3) . ?
C12 C13 1.495(4) . ?
C13 C14 1.362(4) . ?
C13 C18 1.394(3) . ?
C14 F14 1.341(3) . ?
C14 C15 1.389(4) . ?
C15 F15 1.342(3) . ?
C15 C16 1.377(4) . ?
C16 F16 1.338(3) . ?
C16 C17 1.377(4) . ?
C17 F17 1.339(3) . ?
C17 C18 1.377(4) . ?
C18 C19 1.494(4) . ?
C19 O19 1.215(3) . ?

loop_
_geom_torsion_atom_site_label_1
_geom_torsion_atom_site_label_2
_geom_torsion_atom_site_label_3
_geom_torsion_atom_site_label_4
_geom_torsion
_geom_torsion_site_symmetry_1
_geom_torsion_site_symmetry_2
_geom_torsion_site_symmetry_3
_geom_torsion_site_symmetry_4
_geom_torsion_publ_flag
C1A Sn1 N1 C9 111.3(2) . . . . ?
C1B Sn1 N1 C9 -125.8(2) . . . . ?
C1C Sn1 N1 C9 -8.7(2) . . . . ?
C1A Sn1 N1 C2 -67.55(19) . . . . ?
C1B Sn1 N1 C2 55.37(19) . . . . ?
C1C Sn1 N1 C2 172.49(18) . . . . ?
C9 N1 C2 O2 -175.9(3) . . . . ?
Sn1 N1 C2 O2 3.2(3) . . . . ?
C9 N1 C2 C3 2.2(3) . . . . ?
Sn1 N1 C2 C3 -178.73(16) . . . . ?
O2 C2 C3 C4 -4.4(5) . . . . ?
N1 C2 C3 C4 177.6(3) . . . . ?
O2 C2 C3 C8 173.6(3) . . . . ?
N1 C2 C3 C8 -4.5(3) . . . . ?
C8 C3 C4 F4 -179.3(2) . . . . ?
C2 C3 C4 F4 -1.6(5) . . . . ?
C8 C3 C4 C5 -0.7(4) . . . . ?
C2 C3 C4 C5 177.0(3) . . . . ?
F4 C4 C5 F5 -1.1(4) . . . . ?
C3 C4 C5 F5 -179.7(2) . . . . ?
F4 C4 C5 C6 177.3(2) . . . . ?
C3 C4 C5 C6 -1.4(4) . . . . ?
F5 C5 C6 F6 0.1(4) . . . . ?
C4 C5 C6 F6 -178.3(3) . . . . ?
F5 C5 C6 C7 179.6(3) . . . . ?
C4 C5 C6 C7 1.2(4) . . . . ?
F6 C6 C7 F7 1.6(4) . . . . ?
C5 C6 C7 F7 -177.9(3) . . . . ?
F6 C6 C7 C8 -179.4(3) . . . . ?
C5 C6 C7 C8 1.1(4) . . . . ?
F7 C7 C8 C3 175.8(2) . . . . ?
C6 C7 C8 C3 -3.2(4) . . . . ?
F7 C7 C8 C9 -4.2(5) . . . . ?
C6 C7 C8 C9 176.8(3) . . . . ?
C4 C3 C8 C7 3.1(4) . . . . ?
C2 C3 C8 C7 -175.2(2) . . . . ?
C4 C3 C8 C9 -177.0(2) . . . . ?
C2 C3 C8 C9 4.8(3) . . . . ?
C2 N1 C9 O9 -178.2(3) . . . . ?
Sn1 N1 C9 O9 2.9(4) . . . . ?
C2 N1 C9 C8 0.8(3) . . . . ?
Sn1 N1 C9 C8 -178.12(17) . . . . ?
C7 C8 C9 O9 -4.7(5) . . . . ?
C3 C8 C9 O9 175.4(3) . . . . ?
C7 C8 C9 N1 176.4(3) . . . . ?
C3 C8 C9 N1 -3.6(3) . . . . ?
C11B Sn11 N11 C19 -78.8(2) . . . . ?
C11A Sn11 N11 C19 40.9(2) . . . . ?
C11C Sn11 N11 C19 159.3(2) . . . . ?
C11B Sn11 N11 C12 96.1(2) . . . . ?
C11A Sn11 N11 C12 -144.2(2) . . . . ?
C11C Sn11 N11 C12 -25.7(2) . . . . ?
C19 N11 C12 O12 176.1(3) . . . . ?
Sn11 N11 C12 O12 0.7(4) . . . . ?
C19 N11 C12 C13 -3.2(3) . . . . ?
Sn11 N11 C12 C13 -178.64(16) . . . . ?
O12 C12 C13 C14 -0.5(5) . . . . ?
N11 C12 C13 C14 178.8(3) . . . . ?
O12 C12 C13 C18 -178.9(3) . . . . ?
N11 C12 C13 C18 0.4(3) . . . . ?
C18 C13 C14 F14 177.9(3) . . . . ?
C12 C13 C14 F14 -0.3(5) . . . . ?
C18 C13 C14 C15 -2.0(4) . . . . ?
C12 C13 C14 C15 179.7(3) . . . . ?
F14 C14 C15 F15 -0.4(4) . . . . ?
C13 C14 C15 F15 179.5(3) . . . . ?
F14 C14 C15 C16 -179.8(3) . . . . ?
C13 C14 C15 C16 0.1(4) . . . . ?
F15 C15 C16 F16 0.9(4) . . . . ?
C14 C15 C16 F16 -179.7(3) . . . . ?
F15 C15 C16 C17 -178.4(3) . . . . ?
C14 C15 C16 C17 1.0(4) . . . . ?
F16 C16 C17 F17 0.1(4) . . . . ?
C15 C16 C17 F17 179.4(2) . . . . ?
F16 C16 C17 C18 -179.5(2) . . . . ?
C15 C16 C17 C18 -0.2(4) . . . . ?
F17 C17 C18 C13 178.8(2) . . . . ?
C16 C17 C18 C13 -1.7(4) . . . . ?
F17 C17 C18 C19 -2.3(5) . . . . ?
C16 C17 C18 C19 177.2(3) . . . . ?
C14 C13 C18 C17 2.8(4) . . . . ?
C12 C13 C18 C17 -178.6(2) . . . . ?
C14 C13 C18 C19 -176.3(3) . . . . ?
C12 C13 C18 C19 2.3(3) . . . . ?
C12 N11 C19 O19 -173.4(3) . . . . ?
Sn11 N11 C19 O19 2.4(4) . . . . ?
C12 N11 C19 C18 4.6(3) . . . . ?
Sn11 N11 C19 C18 -179.64(15) . . . . ?
C17 C18 C19 O19 -5.4(5) . . . . ?
C13 C18 C19 O19 173.7(3) . . . . ?
C17 C18 C19 N11 176.7(3) . . . . ?
C13 C18 C19 N11 -4.3(3) . . . . ?
